data_1550949
loop_
_publ_author_name
'Lu, Xing'
'Bao, Lipiao'
'Yu, Pengyuan'
'Li, Ying'
'Pan, Changwang'
'Shen, Wangqiang'
'Jin, Peng'
'Liang, Shuquan'

_publ_section_title
;
 Highly regioselective complexation of tungsten with Eu@C82/Eu@C84:
 interplay between endohedral and exohedral metallic units induced by
 electron transfer
;
_journal_name_full 'Chemical Science'
_journal_paper_doi 10.1039/C9SC01479A
_journal_year 2019
_chemical_formula_moiety 'C113 H24 Eu O3 P2 W, C S2'
_chemical_formula_sum 'C114 H24 Eu O3 P2 S2 W'
_chemical_formula_weight 1903.20
_chemical_name_common Eu@C2(13)-C84-W
_chemical_name_systematic Eu@C2(13)-C84-W
_space_group_crystal_system monoclinic
_space_group_IT_number 14
_space_group_name_Hall '-P 2yn'
_space_group_name_H-M_alt 'P 1 21/n 1'
_symmetry_space_group_name_Hall '-P 2yn'
_symmetry_space_group_name_H-M 'P 1 21/n 1'
_atom_sites_solution_hydrogens geom
_audit_creation_method SHELXL-2014/7
_audit_update_record
;
2017-10-13 deposited with the CCDC.    2019-04-26 downloaded from the CCDC.
;
_cell_angle_alpha 90
_cell_angle_beta 112.8190(10)
_cell_angle_gamma 90
_cell_formula_units_Z 4
_cell_length_a 22.3565(8)
_cell_length_b 11.4569(4)
_cell_length_c 27.6560(10)
_cell_measurement_reflns_used 9887
_cell_measurement_temperature 100(2)
_cell_measurement_theta_max 24.103
_cell_measurement_theta_min 2.336
_cell_volume 6529.3(4)
_computing_data_collection HKL2000
_computing_structure_refinement 'SHELXL-2014/7 (Sheldrick, 2014)'
_diffrn_ambient_temperature 100(2)
_diffrn_measured_fraction_theta_full 0.999
_diffrn_measured_fraction_theta_max 0.999
_diffrn_measurement_device_type 'CCD MX-300'
_diffrn_measurement_method 'phi scans'
_diffrn_radiation_type synchrotron
_diffrn_radiation_wavelength 0.6525
_diffrn_reflns_av_R_equivalents 0.0937
_diffrn_reflns_av_unetI/netI 0.0538
_diffrn_reflns_Laue_measured_fraction_full 0.999
_diffrn_reflns_Laue_measured_fraction_max 0.999
_diffrn_reflns_limit_h_max 27
_diffrn_reflns_limit_h_min -28
_diffrn_reflns_limit_k_max 14
_diffrn_reflns_limit_k_min -14
_diffrn_reflns_limit_l_max 34
_diffrn_reflns_limit_l_min -34
_diffrn_reflns_number 96159
_diffrn_reflns_point_group_measured_fraction_full 0.999
_diffrn_reflns_point_group_measured_fraction_max 0.999
_diffrn_reflns_theta_full 23.048
_diffrn_reflns_theta_max 24.128
_diffrn_reflns_theta_min 0.919
_diffrn_source 'SSRF, Beamline B17B1'
_exptl_absorpt_coefficient_mu 2.302
_exptl_absorpt_correction_T_max 0.7450
_exptl_absorpt_correction_T_min 0.4591
_exptl_absorpt_correction_type multi-scan
_exptl_crystal_colour black
_exptl_crystal_density_diffrn 1.936
_exptl_crystal_description plate
_exptl_crystal_F_000 3724
_exptl_crystal_size_max 0.100
_exptl_crystal_size_mid 0.080
_exptl_crystal_size_min 0.020
_refine_diff_density_max 2.563
_refine_diff_density_min -2.095
_refine_diff_density_rms 0.163
_refine_ls_extinction_method none
_refine_ls_goodness_of_fit_ref 1.062
_refine_ls_hydrogen_treatment constr
_refine_ls_matrix_type full
_refine_ls_number_parameters 1198
_refine_ls_number_reflns 13446
_refine_ls_number_restraints 270
_refine_ls_restrained_S_all 1.053
_refine_ls_R_factor_all 0.0790
_refine_ls_R_factor_gt 0.0592
_refine_ls_shift/su_max 0.001
_refine_ls_shift/su_mean 0.000
_refine_ls_structure_factor_coef Fsqd
_refine_ls_weighting_details 'w=1/[\s^2^(Fo^2^)+(0.0809P)^2^+38.6574P] where P=(Fo^2^+2Fc^2^)/3'
_refine_ls_weighting_scheme calc
_refine_ls_wR_factor_gt 0.1508
_refine_ls_wR_factor_ref 0.1609
_reflns_Friedel_coverage 0.000
_reflns_number_gt 10343
_reflns_number_total 13446
_reflns_threshold_expression 'I > 2\s(I)'
_cod_data_source_file c9sc01479a2.cif
_cod_data_source_block lb192
_cod_depositor_comments
;
The following automatic conversions were performed:

'_exptl_absorpt_correction_type' value 'Multi-Scan' changed to
'multi-scan' according to
/home/data/users/saulius/crontab/automatic-downloads/rss-feeds/RSC/lib/dictionaries/cif_core.dic
dictionary named 'cif_core.dic' version 2.4.2 from 2011-04-26.

Automatic conversion script
Id: cif_fix_values 4973 2017-02-22 13:04:09Z antanas 
;
_cod_database_code 1550949
_shelx_shelxl_version_number 2014/7
_shelx_space_group_comment
;
The symmetry employed for this shelxl refinement is uniquely defined
by the following loop, which should always be used as a source of
symmetry information in preference to the above space-group names.
They are only intended as comments.
;
_shelx_estimated_absorpt_t_min 0.802
_shelx_estimated_absorpt_t_max 0.955
_exptl_absorpt_special_details SADABS

loop_
_space_group_symop_operation_xyz
'x, y, z'
'-x+1/2, y+1/2, -z+1/2'
'-x, -y, -z'
'x-1/2, -y-1/2, z-1/2'

loop_
_atom_site_label
_atom_site_type_symbol
_atom_site_fract_x
_atom_site_fract_y
_atom_site_fract_z
_atom_site_U_iso_or_equiv
_atom_site_adp_type
_atom_site_occupancy
_atom_site_site_symmetry_order
_atom_site_calc_flag
_atom_site_refinement_flags_posn
_atom_site_refinement_flags_adp
_atom_site_refinement_flags_occupancy
_atom_site_disorder_assembly
_atom_site_disorder_group
C1 C 0.7051(3) 0.5113(6) 0.4354(3) 0.0280(14) Uani 1 1 d . . . . .
C2 C 0.6470(3) 0.5059(6) 0.4491(3) 0.0282(15) Uani 1 1 d . . . . .
C3 C 0.6229(3) 0.3922(7) 0.4554(3) 0.0299(15) Uani 1 1 d . . . . .
C4 C 0.6545(4) 0.2860(6) 0.4538(3) 0.0297(15) Uani 1 1 d . . . . .
C5 C 0.7111(3) 0.2910(7) 0.4393(3) 0.0309(15) Uani 1 1 d . . . . .
C6 C 0.7318(3) 0.3987(6) 0.4276(3) 0.0286(15) Uani 1 1 d . . . . .
C7 C 0.7535(3) 0.4111(7) 0.3864(3) 0.0303(15) Uani 1 1 d . . . . .
C8 C 0.7290(4) 0.5179(6) 0.3590(3) 0.0317(16) Uani 1 1 d . . . . .
C9 C 0.6975(4) 0.5771(6) 0.3874(3) 0.0294(15) Uani 1 1 d . . . . .
C10 C 0.6440(4) 0.6463(7) 0.3601(3) 0.0346(17) Uani 1 1 d . . . . .
C11 C 0.5880(4) 0.6436(7) 0.3743(3) 0.0375(18) Uani 1 1 d . . . . .
C12 C 0.5886(4) 0.5710(7) 0.4142(3) 0.0354(17) Uani 1 1 d . . . . .
C13 C 0.5327(4) 0.5040(7) 0.4085(3) 0.0394(18) Uani 1 1 d . . . . .
C14 C 0.5541(4) 0.3990(8) 0.4364(3) 0.0388(19) Uani 1 1 d . . . . .
C15 C 0.5162(4) 0.2981(8) 0.4234(3) 0.0394(18) Uani 1 1 d . . . . .
C16 C 0.5468(4) 0.1940(8) 0.4304(3) 0.0422(19) Uani 1 1 d . . . . .
C17 C 0.6158(4) 0.1835(7) 0.4419(3) 0.0428(19) Uani 1 1 d . . . . .
C18 C 0.6319(4) 0.0861(7) 0.4197(3) 0.0423(19) Uani 1 1 d . . . . .
C19 C 0.6846(4) 0.0880(6) 0.4060(3) 0.0420(19) Uani 1 1 d . . . . .
C20 C 0.7242(4) 0.1892(7) 0.4139(3) 0.0378(18) Uani 1 1 d . . . . .
C21 C 0.7538(4) 0.2022(7) 0.3771(3) 0.0419(19) Uani 1 1 d . . . . .
C22 C 0.7640(3) 0.3153(7) 0.3604(3) 0.0341(17) Uani 1 1 d . . . . .
C23 C 0.7509(4) 0.3235(7) 0.3052(3) 0.0365(17) Uani 1 1 d . . . . .
C24 C 0.7215(4) 0.4248(8) 0.2768(3) 0.044(2) Uani 1 1 d . . . . .
C25 C 0.7070(4) 0.5257(7) 0.3037(3) 0.0359(17) Uani 1 1 d . . . . .
C26 C 0.6525(5) 0.6002(7) 0.2755(3) 0.044(2) Uani 1 1 d . . . . .
C27 C 0.6230(4) 0.6591(7) 0.3046(3) 0.0402(19) Uani 1 1 d . . . . .
C28 C 0.5515(5) 0.6751(7) 0.2841(3) 0.051(2) Uani 1 1 d . . . . .
C29 C 0.5305(4) 0.6540(7) 0.3283(3) 0.043(2) Uani 1 1 d . . . . .
C30 C 0.4738(4) 0.5880(7) 0.3205(4) 0.049(2) Uani 1 1 d . . . . .
C31 C 0.4747(4) 0.5092(8) 0.3619(4) 0.045(2) Uani 1 1 d . . . . .
C32 C 0.4339(4) 0.4043(8) 0.3501(3) 0.043(2) Uani 1 1 d . . . . .
C33 C 0.4534(4) 0.3011(9) 0.3810(3) 0.048(2) Uani 1 1 d . . . . .
C34 C 0.4331(5) 0.1890(9) 0.3582(4) 0.056(3) Uani 1 1 d . . . . .
C35 C 0.3934(4) 0.1766(8) 0.3042(4) 0.051(2) Uani 1 1 d . . . . .
C36 C 0.4091(4) 0.0762(8) 0.2810(4) 0.054(2) Uani 1 1 d . . . . .
C37 C 0.4050(5) 0.0828(9) 0.2293(5) 0.068(3) Uani 1 1 d . . . . .
C38 C 0.4600(5) 0.0066(8) 0.2231(4) 0.058(3) Uani 1 1 d . . . . .
C39 C 0.4976(5) -0.0474(8) 0.2712(4) 0.056(3) Uani 1 1 d . . . . .
C40 C 0.5643(6) -0.0675(8) 0.2854(5) 0.070(3) Uani 1 1 d D . . . .
C41 C 0.6032(5) -0.0526(8) 0.3369(4) 0.054(2) Uani 1 1 d . . . . .
C42 C 0.5900(5) -0.0408(8) 0.2478(4) 0.063(3) Uani 1 1 d D . . . .
C43 C 0.6585(5) 0.0906(8) 0.2206(4) 0.053(2) Uani 1 1 d . . . . .
C44 C 0.6960(5) 0.1959(10) 0.2296(4) 0.062(3) Uani 1 1 d . . . . .
C45 C 0.7377(5) 0.2113(9) 0.2815(4) 0.054(2) Uani 1 1 d . . . . .
C46 C 0.6716(5) 0.2930(9) 0.2001(3) 0.051(2) Uani 1 1 d . . . . .
C47 C 0.6833(5) 0.4107(10) 0.2228(4) 0.055(3) Uani 1 1 d . . . . .
C48 C 0.6275(6) 0.4812(9) 0.1951(4) 0.061(3) Uani 1 1 d . . . . .
C49 C 0.6114(6) 0.5744(8) 0.2203(3) 0.053(2) Uani 1 1 d . . . . .
C50 C 0.5415(6) 0.6023(8) 0.2006(3) 0.057(3) Uani 1 1 d . . . . .
C51 C 0.5134(5) 0.6457(7) 0.2346(4) 0.057(3) Uani 1 1 d . . . . .
C52 C 0.4497(4) 0.5947(7) 0.2235(4) 0.049(2) Uani 1 1 d . . . . .
C53 C 0.4316(5) 0.5634(8) 0.2654(4) 0.056(3) Uani 1 1 d . . . . .
C54 C 0.3885(4) 0.4655(10) 0.2566(4) 0.062(3) Uani 1 1 d . . . . .
C55 C 0.3894(4) 0.3884(8) 0.2980(4) 0.052(2) Uani 1 1 d . . . . .
C56 C 0.3700(4) 0.2774(8) 0.2755(4) 0.045(2) Uani 1 1 d . . . . .
C57 C 0.3609(4) 0.2782(10) 0.2206(5) 0.069(3) Uani 1 1 d . . . . .
C58 C 0.3821(5) 0.1817(10) 0.1988(4) 0.057(3) Uani 1 1 d . . . . .
C59 C 0.4086(5) 0.2075(9) 0.1599(4) 0.067(3) Uani 1 1 d . . . . .
C60 C 0.4586(4) 0.1372(7) 0.1550(3) 0.044(2) Uani 1 1 d . . . . .
C61 C 0.4879(6) 0.0411(9) 0.1879(4) 0.064(3) Uani 1 1 d . . . . .
C62 C 0.5519(5) 0.0123(8) 0.2002(4) 0.054(2) Uani 1 1 d . . . . .
C63 C 0.5942(6) 0.0911(9) 0.1832(4) 0.063(3) Uani 1 1 d . . . . .
C64 C 0.5666(5) 0.1921(10) 0.1521(3) 0.056(3) Uani 1 1 d . . . . .
C65 C 0.6063(6) 0.2944(10) 0.1586(4) 0.068(3) Uani 1 1 d . . . . .
C66 C 0.5794(6) 0.4105(9) 0.1548(3) 0.057(3) Uani 1 1 d . . . . .
C67 C 0.5114(6) 0.4299(8) 0.1409(3) 0.061(3) Uani 1 1 d . . . . .
C68 C 0.4939(6) 0.5287(9) 0.1628(4) 0.068(3) Uani 1 1 d . . . . .
C69 C 0.4367(5) 0.5231(9) 0.1782(4) 0.065(3) Uani 1 1 d . . . . .
C70 C 0.3978(5) 0.4222(8) 0.1694(4) 0.060(3) Uani 1 1 d . . . . .
C71 C 0.3713(5) 0.3995(9) 0.2082(4) 0.058(3) Uani 1 1 d . . . . .
C72 C 0.4127(5) 0.3240(9) 0.1452(4) 0.065(3) Uani 1 1 d . . . . .
C73 C 0.4724(5) 0.3274(8) 0.1295(3) 0.060(3) Uani 1 1 d . . . . .
C74 C 0.4983(6) 0.2119(9) 0.1366(3) 0.063(3) Uani 1 1 d . . . . .
C75A C 0.7355(9) 0.1332(15) 0.3276(8) 0.0463(15) Uani 0.548(7) 1 d . U P A 1
C76A C 0.6936(8) 0.0396(14) 0.3175(6) 0.044(2) Uani 0.548(7) 1 d . U P A 1
C77A C 0.6634(9) 0.0118(15) 0.3567(7) 0.0463(15) Uani 0.548(7) 1 d . U P A 1
C78A C 0.6547(9) 0.0101(16) 0.2617(7) 0.045(3) Uani 0.548(7) 1 d . U P A 1
C79A C 0.5624(10) -0.0501(16) 0.3586(8) 0.054(3) Uani 0.548(7) 1 d . U P A 1
C80A C 0.4950(10) -0.0482(16) 0.3172(8) 0.057(2) Uani 0.548(7) 1 d . U P A 1
C81A C 0.4509(10) 0.0142(16) 0.3221(9) 0.057(2) Uani 0.548(7) 1 d . U P A 1
C82A C 0.4626(10) 0.0806(14) 0.3670(8) 0.055(3) Uani 0.548(7) 1 d . U P A 1
C83A C 0.5219(10) 0.0863(15) 0.4085(8) 0.053(3) Uani 0.548(7) 1 d . U P A 1
C84A C 0.5740(9) 0.0172(15) 0.3993(8) 0.051(3) Uani 0.548(7) 1 d . U P A 1
C75B C 0.7474(10) 0.1054(18) 0.3520(9) 0.0463(15) Uani 0.452(7) 1 d . U P A 2
C76B C 0.7351(10) 0.1073(19) 0.3014(9) 0.050(3) Uani 0.452(7) 1 d . U P A 2
C77B C 0.6873(11) 0.0378(19) 0.2653(9) 0.051(3) Uani 0.452(7) 1 d D U P A 2
C78B C 0.6518(8) -0.0363(18) 0.2835(6) 0.054(3) Uani 0.452(7) 1 d D U P A 2
C79B C 0.6629(10) -0.0284(18) 0.3364(7) 0.0463(15) Uani 0.452(7) 1 d D U P A 2
C80B C 0.7017(11) 0.0265(17) 0.3697(8) 0.0463(15) Uani 0.452(7) 1 d . U P A 2
C81B C 0.5820(11) 0.0069(18) 0.3746(9) 0.044(3) Uani 0.452(7) 1 d . U P A 2
C82B C 0.5140(10) 0.0299(15) 0.3630(8) 0.047(2) Uani 0.452(7) 1 d . U P A 2
C83B C 0.4682(13) 0.004(2) 0.3057(11) 0.057(2) Uani 0.452(7) 1 d . U P A 2
C84B C 0.4954(12) 0.1229(17) 0.3875(9) 0.044(3) Uani 0.452(7) 1 d . U P A 2
C85 C 0.7015(3) 0.7503(6) 0.4789(3) 0.0298(15) Uani 1 1 d . . . B 3
C86 C 0.6521(4) 0.5936(6) 0.5361(3) 0.0328(16) Uani 1 1 d . . . B 3
C87 C 0.7566(3) 0.4358(7) 0.5506(3) 0.0294(15) Uani 1 1 d . . . B 3
C88 C 0.8810(3) 0.5105(6) 0.4939(2) 0.0225(13) Uani 1 1 d . . . B 3
C89 C 0.9048(4) 0.5330(7) 0.4552(3) 0.0333(16) Uani 1 1 d . . . B 3
H89 H 0.9035 0.6099 0.4421 0.040 Uiso 1 1 calc R U . B 3
C90 C 0.9302(4) 0.4429(7) 0.4362(3) 0.0382(18) Uani 1 1 d . . . B 3
H90 H 0.9461 0.4587 0.4095 0.046 Uiso 1 1 calc R U . B 3
C91 C 0.9334(3) 0.3307(7) 0.4546(3) 0.0336(16) Uani 1 1 d . . . B 3
H91 H 0.9510 0.2698 0.4408 0.040 Uiso 1 1 calc R U . B 3
C92 C 0.9107(4) 0.3080(6) 0.4932(3) 0.0312(16) Uani 1 1 d . . . B 3
H92 H 0.9132 0.2309 0.5065 0.037 Uiso 1 1 calc R U . B 3
C93 C 0.8844(4) 0.3955(6) 0.5130(3) 0.0297(15) Uani 1 1 d . . . B 3
H93 H 0.8685 0.3784 0.5395 0.036 Uiso 1 1 calc R U . B 3
C94 C 0.8624(3) 0.7584(5) 0.4957(3) 0.0238(13) Uani 1 1 d . . . B 3
C95 C 0.9138(3) 0.8315(6) 0.5259(3) 0.0278(14) Uani 1 1 d . . . B 3
H95 H 0.9418 0.8077 0.5601 0.033 Uiso 1 1 calc R U . B 3
C96 C 0.9243(4) 0.9377(7) 0.5064(3) 0.0370(18) Uani 1 1 d . . . B 3
H96 H 0.9585 0.9873 0.5275 0.044 Uiso 1 1 calc R U . B 3
C97 C 0.8848(4) 0.9706(6) 0.4564(3) 0.0375(18) Uani 1 1 d . . . B 3
H97 H 0.8924 1.0428 0.4429 0.045 Uiso 1 1 calc R U . B 3
C98 C 0.8346(4) 0.9005(7) 0.4258(3) 0.0421(19) Uani 1 1 d . . . B 3
H98 H 0.8078 0.9244 0.3913 0.051 Uiso 1 1 calc R U . B 3
C99 C 0.8229(4) 0.7955(6) 0.4451(3) 0.0337(16) Uani 1 1 d . . . B 3
H99 H 0.7877 0.7479 0.4238 0.040 Uiso 1 1 calc R U . B 3
C100 C 0.8958(3) 0.6224(6) 0.5902(2) 0.0253(14) Uani 1 1 d . . . B 3
H10A H 0.8963 0.5435 0.6050 0.030 Uiso 1 1 calc R U . B 3
H10B H 0.9407 0.6424 0.5948 0.030 Uiso 1 1 calc R U . B 3
C101 C 0.8718(3) 0.7098(6) 0.6198(2) 0.0250(14) Uani 1 1 d . . . B 3
H10C H 0.8829 0.7897 0.6124 0.030 Uiso 1 1 calc R U . B 3
H10D H 0.8939 0.6956 0.6579 0.030 Uiso 1 1 calc R U . B 3
C102 C 0.7557(3) 0.8511(6) 0.5977(3) 0.0266(14) Uani 1 1 d . . . B 3
C103 C 0.7769(4) 0.9321(6) 0.5714(3) 0.0316(16) Uani 1 1 d . . . B 3
H103 H 0.8084 0.9101 0.5579 0.038 Uiso 1 1 calc R U . B 3
C104 C 0.7530(4) 1.0463(6) 0.5642(3) 0.0356(17) Uani 1 1 d . . . B 3
H104 H 0.7690 1.1025 0.5470 0.043 Uiso 1 1 calc R U . B 3
C105 C 0.7055(4) 1.0762(7) 0.5825(3) 0.043(2) Uani 1 1 d . . . B 3
H105 H 0.6892 1.1538 0.5784 0.052 Uiso 1 1 calc R U . B 3
C106 C 0.6823(5) 0.9947(7) 0.6064(3) 0.046(2) Uani 1 1 d . . . B 3
H106 H 0.6486 1.0155 0.6176 0.055 Uiso 1 1 calc R U . B 3
C107 C 0.7071(4) 0.8802(7) 0.6150(3) 0.0362(17) Uani 1 1 d . . . B 3
H107 H 0.6908 0.8242 0.6322 0.043 Uiso 1 1 calc R U . B 3
C108 C 0.7753(3) 0.6427(6) 0.6602(3) 0.0266(14) Uani 1 1 d . . . B 3
C109 C 0.7450(3) 0.5361(6) 0.6602(3) 0.0289(15) Uani 1 1 d . . . B 3
H109 H 0.7253 0.4936 0.6285 0.035 Uiso 1 1 calc R U . B 3
C110 C 0.7436(4) 0.4919(7) 0.7070(3) 0.0380(18) Uani 1 1 d . . . B 3
H110 H 0.7233 0.4190 0.7071 0.046 Uiso 1 1 calc R U . B 3
C111 C 0.7718(4) 0.5549(8) 0.7529(3) 0.0402(19) Uani 1 1 d . . . B 3
H111 H 0.7701 0.5257 0.7845 0.048 Uiso 1 1 calc R U . B 3
C112 C 0.8027(4) 0.6610(7) 0.7534(3) 0.0357(17) Uani 1 1 d . . . B 3
H112 H 0.8224 0.7034 0.7851 0.043 Uiso 1 1 calc R U . B 3
C113 C 0.8042(4) 0.7038(6) 0.7069(3) 0.0298(15) Uani 1 1 d . . . B 3
H113 H 0.8253 0.7759 0.7071 0.036 Uiso 1 1 calc R U . B 3
C114 C 0.5054(5) 0.8183(9) 0.4623(4) 0.055(3) Uani 1 1 d . . . C 3
O1 O 0.6856(3) 0.8373(4) 0.4591(2) 0.0410(13) Uani 1 1 d . . . B 3
O2 O 0.6074(3) 0.5911(6) 0.5461(2) 0.0474(15) Uani 1 1 d . . . B 3
O3 O 0.7708(3) 0.3462(4) 0.5704(2) 0.0346(12) Uani 1 1 d . . . B 3
P1 P 0.84397(8) 0.62146(15) 0.52034(6) 0.0218(3) Uani 1 1 d . . . B 3
P2 P 0.78217(8) 0.69858(14) 0.60037(6) 0.0225(3) Uani 1 1 d . . . B 3
S1 S 0.5624(2) 0.8822(4) 0.50036(17) 0.0984(12) Uani 1 1 d . . . C 3
S2 S 0.4424(2) 0.7540(4) 0.42503(17) 0.1189(17) Uani 1 1 d . . . C 3
W W 0.72993(2) 0.59313(2) 0.51594(2) 0.02292(10) Uani 1 1 d . . . B 3
Eu1 Eu 0.56237(9) 0.30480(12) 0.22961(5) 0.0610(4) Uani 0.3636 1 d . . P A 4
Eu2 Eu 0.48024(6) 0.29891(13) 0.25400(6) 0.0437(3) Uani 0.319 1 d . . P A 4
Eu3 Eu 0.5823(3) 0.2134(7) 0.2528(2) 0.099(3) Uani 0.1093 1 d . . P A 4
Eu4 Eu 0.5034(3) 0.2037(7) 0.2754(3) 0.086(2) Uani 0.1054 1 d . . P A 4
Eu5 Eu 0.5298(10) 0.2304(18) 0.3338(8) 0.121(6) Uiso 0.0521 1 d . . P A 4
Eu6 Eu 0.6450(6) 0.2433(12) 0.3091(5) 0.075(3) Uiso 0.0506 1 d . . P A 4

loop_
_atom_site_aniso_label
_atom_site_aniso_U_11
_atom_site_aniso_U_22
_atom_site_aniso_U_33
_atom_site_aniso_U_23
_atom_site_aniso_U_13
_atom_site_aniso_U_12
C1 0.026(3) 0.034(4) 0.022(3) -0.005(3) 0.007(3) 0.001(3)
C2 0.028(3) 0.037(4) 0.020(3) -0.011(3) 0.010(3) -0.004(3)
C3 0.029(4) 0.044(4) 0.017(3) -0.007(3) 0.010(3) -0.014(3)
C4 0.038(4) 0.028(4) 0.018(3) -0.004(3) 0.006(3) -0.009(3)
C5 0.028(4) 0.038(4) 0.021(3) -0.004(3) 0.002(3) -0.002(3)
C6 0.023(3) 0.034(4) 0.023(3) -0.003(3) 0.002(3) -0.008(3)
C7 0.020(3) 0.040(4) 0.027(3) -0.005(3) 0.004(3) -0.010(3)
C8 0.032(4) 0.032(4) 0.029(4) 0.001(3) 0.009(3) -0.014(3)
C9 0.031(4) 0.033(4) 0.021(3) -0.007(3) 0.006(3) -0.009(3)
C10 0.041(4) 0.031(4) 0.026(4) -0.004(3) 0.007(3) -0.006(3)
C11 0.038(4) 0.043(4) 0.025(4) -0.012(3) 0.004(3) -0.003(3)
C12 0.030(4) 0.038(4) 0.030(4) -0.015(3) 0.003(3) -0.001(3)
C13 0.038(4) 0.046(5) 0.035(4) -0.010(4) 0.015(4) 0.006(4)
C14 0.029(4) 0.064(5) 0.025(4) -0.017(4) 0.012(3) -0.009(4)
C15 0.033(4) 0.051(5) 0.034(4) 0.002(4) 0.014(3) -0.012(4)
C16 0.037(4) 0.047(5) 0.048(5) -0.006(4) 0.022(4) -0.011(4)
C17 0.050(5) 0.042(5) 0.038(4) 0.009(4) 0.019(4) -0.007(4)
C18 0.041(4) 0.027(4) 0.050(5) 0.013(4) 0.009(4) 0.007(3)
C19 0.055(5) 0.024(4) 0.046(5) 0.012(3) 0.018(4) 0.012(4)
C20 0.031(4) 0.032(4) 0.046(5) 0.006(3) 0.010(3) 0.008(3)
C21 0.035(4) 0.042(4) 0.051(5) 0.015(4) 0.019(4) 0.020(4)
C22 0.024(4) 0.046(4) 0.034(4) 0.003(3) 0.014(3) 0.007(3)
C23 0.034(4) 0.049(5) 0.036(4) -0.004(3) 0.024(3) 0.000(3)
C24 0.056(5) 0.053(5) 0.034(4) -0.001(4) 0.029(4) -0.014(4)
C25 0.044(4) 0.035(4) 0.033(4) -0.001(3) 0.019(4) -0.011(3)
C26 0.074(6) 0.030(4) 0.029(4) 0.007(3) 0.022(4) -0.011(4)
C27 0.050(5) 0.027(4) 0.033(4) 0.006(3) 0.004(4) -0.005(3)
C28 0.067(6) 0.023(4) 0.038(5) 0.013(3) -0.009(4) 0.001(4)
C29 0.050(5) 0.024(4) 0.040(5) -0.005(3) 0.001(4) 0.012(3)
C30 0.040(5) 0.037(4) 0.055(5) 0.000(4) 0.002(4) 0.013(4)
C31 0.024(4) 0.049(5) 0.056(5) -0.022(4) 0.009(4) 0.008(3)
C32 0.022(4) 0.055(5) 0.047(5) -0.005(4) 0.007(3) 0.007(4)
C33 0.027(4) 0.075(6) 0.044(5) -0.003(4) 0.016(4) -0.012(4)
C34 0.041(5) 0.055(6) 0.077(7) 0.015(5) 0.027(5) -0.014(4)
C35 0.037(5) 0.048(5) 0.074(7) -0.017(5) 0.030(5) -0.024(4)
C36 0.039(5) 0.052(6) 0.064(6) -0.014(5) 0.012(4) -0.025(4)
C37 0.046(6) 0.050(6) 0.079(8) -0.011(5) -0.008(5) -0.021(5)
C38 0.071(7) 0.037(5) 0.042(5) -0.015(4) -0.004(5) -0.022(5)
C39 0.070(7) 0.028(4) 0.045(5) 0.002(4) -0.004(5) -0.015(4)
C40 0.085(8) 0.025(4) 0.074(8) 0.014(4) 0.001(6) 0.005(5)
C41 0.056(6) 0.030(4) 0.065(6) 0.014(4) 0.011(5) 0.005(4)
C42 0.085(8) 0.031(5) 0.051(6) -0.007(4) 0.001(5) 0.020(5)
C43 0.056(6) 0.057(6) 0.041(5) -0.027(4) 0.013(4) 0.017(5)
C44 0.051(6) 0.080(8) 0.062(6) -0.024(6) 0.031(5) 0.011(5)
C45 0.048(5) 0.056(6) 0.069(6) -0.011(5) 0.034(5) 0.009(4)
C46 0.063(6) 0.069(6) 0.031(4) -0.019(4) 0.031(4) -0.014(5)
C47 0.057(6) 0.084(7) 0.034(5) 0.005(5) 0.028(4) -0.005(5)
C48 0.094(8) 0.063(6) 0.030(5) 0.008(4) 0.028(5) -0.001(6)
C49 0.085(7) 0.042(5) 0.034(5) 0.010(4) 0.023(5) -0.009(5)
C50 0.092(8) 0.038(5) 0.032(4) 0.009(4) 0.016(5) -0.010(5)
C51 0.088(7) 0.020(4) 0.046(5) 0.013(4) 0.007(5) 0.009(4)
C52 0.045(5) 0.029(4) 0.046(5) 0.004(4) -0.012(4) 0.006(4)
C53 0.043(5) 0.045(5) 0.055(6) 0.001(4) -0.010(4) 0.021(4)
C54 0.033(5) 0.067(7) 0.069(7) 0.005(5) 0.002(5) 0.021(5)
C55 0.021(4) 0.053(5) 0.070(6) -0.003(5) 0.004(4) 0.010(4)
C56 0.021(4) 0.058(5) 0.048(5) -0.012(4) 0.004(3) -0.012(4)
C57 0.019(4) 0.072(7) 0.088(8) 0.000(6) -0.009(5) -0.002(4)
C58 0.040(5) 0.078(7) 0.036(5) -0.018(5) -0.002(4) -0.008(5)
C59 0.065(7) 0.056(6) 0.043(5) -0.012(5) -0.017(5) -0.008(5)
C60 0.047(5) 0.039(4) 0.028(4) -0.013(3) -0.005(4) 0.000(4)
C61 0.082(8) 0.050(6) 0.031(5) -0.020(4) -0.008(5) -0.006(5)
C62 0.064(6) 0.043(5) 0.040(5) -0.020(4) 0.004(4) 0.007(5)
C63 0.091(8) 0.054(6) 0.042(5) -0.012(4) 0.025(5) 0.016(6)
C64 0.061(6) 0.074(7) 0.026(4) -0.019(4) 0.010(4) 0.002(5)
C65 0.110(9) 0.071(7) 0.028(5) -0.003(5) 0.033(6) 0.008(7)
C66 0.082(7) 0.063(6) 0.020(4) 0.002(4) 0.012(4) -0.017(6)
C67 0.093(8) 0.047(5) 0.027(4) 0.006(4) 0.007(5) -0.004(5)
C68 0.103(9) 0.042(5) 0.036(5) 0.014(4) 0.002(5) 0.018(6)
C69 0.063(7) 0.045(5) 0.059(6) 0.015(5) -0.006(5) 0.020(5)
C70 0.058(6) 0.043(5) 0.044(5) 0.000(4) -0.018(5) 0.011(4)
C71 0.040(5) 0.061(6) 0.043(5) -0.004(5) -0.016(4) 0.014(4)
C72 0.071(7) 0.055(6) 0.030(5) -0.006(4) -0.023(5) 0.018(5)
C73 0.078(7) 0.047(5) 0.019(4) -0.001(4) -0.019(4) 0.004(5)
C74 0.081(8) 0.060(6) 0.027(4) -0.011(4) -0.002(5) 0.000(6)
C75A 0.045(3) 0.041(3) 0.046(3) 0.003(2) 0.010(3) 0.026(3)
C76A 0.045(4) 0.041(4) 0.043(4) 0.000(4) 0.012(4) 0.024(4)
C77A 0.045(3) 0.041(3) 0.046(3) 0.003(2) 0.010(3) 0.026(3)
C78A 0.051(6) 0.040(6) 0.039(6) -0.005(5) 0.011(6) 0.019(5)
C79A 0.059(6) 0.032(5) 0.064(6) 0.009(5) 0.016(5) -0.003(5)
C80A 0.062(4) 0.030(3) 0.068(4) 0.000(3) 0.013(3) -0.014(3)
C81A 0.062(4) 0.030(3) 0.068(4) 0.000(3) 0.013(3) -0.014(3)
C82A 0.059(5) 0.031(5) 0.069(6) 0.005(4) 0.016(5) -0.012(4)
C83A 0.058(6) 0.030(5) 0.067(6) 0.003(5) 0.020(5) -0.010(5)
C84A 0.054(6) 0.026(5) 0.067(6) 0.007(5) 0.018(5) -0.010(4)
C75B 0.045(3) 0.041(3) 0.046(3) 0.003(2) 0.010(3) 0.026(3)
C76B 0.049(5) 0.045(5) 0.049(5) 0.001(5) 0.014(5) 0.020(5)
C77B 0.052(5) 0.047(5) 0.045(5) -0.001(5) 0.009(5) 0.024(5)
C78B 0.057(6) 0.044(6) 0.048(6) -0.002(5) 0.005(5) 0.018(5)
C79B 0.045(3) 0.041(3) 0.046(3) 0.003(2) 0.010(3) 0.026(3)
C80B 0.045(3) 0.041(3) 0.046(3) 0.003(2) 0.010(3) 0.026(3)
C81B 0.053(6) 0.021(5) 0.055(7) 0.010(6) 0.017(6) -0.007(5)
C82B 0.056(5) 0.024(4) 0.059(5) 0.005(4) 0.021(4) -0.008(4)
C83B 0.062(4) 0.030(3) 0.068(4) 0.000(3) 0.013(3) -0.014(3)
C84B 0.051(7) 0.027(6) 0.057(7) 0.008(5) 0.024(6) -0.006(5)
C85 0.032(4) 0.032(4) 0.018(3) -0.003(3) 0.002(3) -0.005(3)
C86 0.043(4) 0.030(4) 0.016(3) -0.006(3) 0.002(3) 0.002(3)
C87 0.031(4) 0.040(4) 0.015(3) -0.008(3) 0.006(3) -0.008(3)
C88 0.024(3) 0.024(3) 0.014(3) 0.002(2) 0.001(2) 0.004(3)
C89 0.031(4) 0.035(4) 0.037(4) 0.005(3) 0.016(3) 0.004(3)
C90 0.038(4) 0.043(4) 0.039(4) 0.009(3) 0.022(4) 0.008(3)
C91 0.027(4) 0.039(4) 0.033(4) -0.003(3) 0.009(3) 0.009(3)
C92 0.034(4) 0.026(3) 0.029(4) 0.003(3) 0.007(3) 0.005(3)
C93 0.036(4) 0.031(4) 0.018(3) 0.003(3) 0.006(3) 0.002(3)
C94 0.029(3) 0.020(3) 0.023(3) 0.000(3) 0.010(3) 0.002(3)
C95 0.026(3) 0.031(4) 0.027(4) 0.002(3) 0.010(3) -0.001(3)
C96 0.046(5) 0.030(4) 0.042(4) -0.007(3) 0.024(4) -0.014(3)
C97 0.051(5) 0.026(4) 0.036(4) 0.006(3) 0.017(4) -0.010(3)
C98 0.053(5) 0.035(4) 0.029(4) 0.012(3) 0.005(4) -0.001(4)
C99 0.042(4) 0.028(4) 0.023(4) 0.001(3) 0.005(3) -0.004(3)
C100 0.028(3) 0.025(3) 0.016(3) 0.003(3) 0.002(3) 0.001(3)
C101 0.029(3) 0.024(3) 0.016(3) 0.002(3) 0.003(3) -0.004(3)
C102 0.030(4) 0.027(3) 0.018(3) -0.003(3) 0.004(3) 0.001(3)
C103 0.034(4) 0.025(4) 0.030(4) 0.001(3) 0.007(3) -0.003(3)
C104 0.043(4) 0.024(3) 0.032(4) 0.003(3) 0.006(3) -0.003(3)
C105 0.046(5) 0.030(4) 0.046(5) 0.008(3) 0.011(4) 0.013(4)
C106 0.054(5) 0.042(5) 0.042(5) 0.002(4) 0.019(4) 0.019(4)
C107 0.047(5) 0.030(4) 0.033(4) 0.003(3) 0.017(4) 0.007(3)
C108 0.033(4) 0.024(3) 0.023(3) 0.003(3) 0.010(3) 0.003(3)
C109 0.030(4) 0.032(4) 0.024(3) 0.000(3) 0.009(3) 0.003(3)
C110 0.035(4) 0.038(4) 0.045(5) 0.010(4) 0.020(4) 0.005(3)
C111 0.039(4) 0.058(5) 0.026(4) 0.015(4) 0.016(3) 0.019(4)
C112 0.034(4) 0.047(5) 0.024(4) 0.002(3) 0.010(3) 0.013(3)
C113 0.035(4) 0.030(4) 0.020(3) 0.002(3) 0.006(3) 0.003(3)
C114 0.071(7) 0.058(6) 0.038(5) 0.008(4) 0.024(5) 0.028(5)
O1 0.046(3) 0.025(3) 0.037(3) 0.007(2) 0.000(3) 0.003(2)
O2 0.030(3) 0.083(5) 0.034(3) -0.014(3) 0.018(2) -0.003(3)
O3 0.045(3) 0.022(3) 0.034(3) 0.003(2) 0.012(2) -0.002(2)
P1 0.0230(8) 0.0229(8) 0.0151(8) 0.0008(6) 0.0027(6) 0.0009(6)
P2 0.0273(9) 0.0206(8) 0.0174(8) -0.0008(6) 0.0063(7) 0.0002(7)
S1 0.091(3) 0.122(3) 0.096(3) 0.019(2) 0.052(2) 0.029(2)
S2 0.119(3) 0.128(3) 0.093(3) -0.031(2) 0.022(2) 0.065(3)
W 0.02524(15) 0.02359(15) 0.01660(14) -0.00229(10) 0.00446(10) -0.00234(11)
Eu1 0.1156(13) 0.0431(7) 0.0225(6) -0.0042(5) 0.0250(7) -0.0068(8)
Eu2 0.0202(6) 0.0443(8) 0.0480(8) -0.0119(6) -0.0072(5) 0.0018(5)
Eu3 0.095(5) 0.127(6) 0.062(4) -0.042(4) 0.015(3) 0.052(4)
Eu4 0.077(4) 0.096(5) 0.071(4) -0.006(3) 0.015(3) -0.054(4)

loop_
_atom_type_symbol
_atom_type_description
_atom_type_scat_dispersion_real
_atom_type_scat_dispersion_imag
_atom_type_scat_source
C C 0.0027 0.0014 'International Tables Vol C Tables 4.2.6.8 and 6.1.1.4'
H H 0.0000 0.0000 'International Tables Vol C Tables 4.2.6.8 and 6.1.1.4'
O O 0.0093 0.0052 'International Tables Vol C Tables 4.2.6.8 and 6.1.1.4'
P P 0.0898 0.0807 'International Tables Vol C Tables 4.2.6.8 and 6.1.1.4'
S S 0.1098 0.1057 'International Tables Vol C Tables 4.2.6.8 and 6.1.1.4'
Eu Eu -0.1666 3.2045 'International Tables Vol C Tables 4.2.6.8 and 6.1.1.4'
W W -0.5343 6.0454 'International Tables Vol C Tables 4.2.6.8 and 6.1.1.4'

loop_
_geom_angle_atom_site_label_1
_geom_angle_atom_site_label_2
_geom_angle_atom_site_label_3
_geom_angle
C6 C1 C9 103.1(6)
C6 C1 C2 116.4(6)
C9 C1 C2 116.2(6)
C6 C1 W 123.1(5)
C9 C1 W 124.7(5)
C2 C1 W 71.0(4)
C3 C2 C12 104.8(6)
C3 C2 C1 118.1(6)
C12 C2 C1 116.5(6)
C3 C2 W 121.4(5)
C12 C2 W 122.6(5)
C1 C2 W 70.9(4)
C4 C3 C14 121.1(7)
C4 C3 C2 123.8(6)
C14 C3 C2 107.8(7)
C3 C4 C17 116.7(7)
C3 C4 C5 117.9(6)
C17 C4 C5 118.9(7)
C6 C5 C20 116.8(7)
C6 C5 C4 119.7(7)
C20 C5 C4 117.2(6)
C5 C6 C7 121.7(7)
C5 C6 C1 123.3(6)
C7 C6 C1 108.4(6)
C22 C7 C6 121.5(7)
C22 C7 C8 120.7(7)
C6 C7 C8 109.5(7)
C22 C7 Eu6 53.8(4)
C6 C7 Eu6 94.1(5)
C8 C7 Eu6 97.3(5)
C9 C8 C25 122.0(7)
C9 C8 C7 106.7(6)
C25 C8 C7 121.8(7)
C10 C9 C8 118.8(6)
C10 C9 C1 123.7(7)
C8 C9 C1 110.2(6)
C9 C10 C27 119.9(7)
C9 C10 C11 119.5(7)
C27 C10 C11 109.5(7)
C12 C11 C29 119.5(8)
C12 C11 C10 119.3(7)
C29 C11 C10 109.4(7)
C11 C12 C13 120.1(7)
C11 C12 C2 123.7(7)
C13 C12 C2 108.3(7)
C14 C13 C12 107.6(7)
C14 C13 C31 121.7(8)
C12 C13 C31 121.9(8)
C15 C14 C13 121.5(7)
C15 C14 C3 120.8(8)
C13 C14 C3 109.8(7)
C16 C15 C14 118.1(7)
C16 C15 C33 114.7(8)
C14 C15 C33 119.6(8)
C16 C15 Eu5 69.5(7)
C14 C15 Eu5 101.5(7)
C33 C15 Eu5 71.6(6)
C15 C16 C83A 128.7(11)
C15 C16 C17 122.7(8)
C83A C16 C17 103.5(11)
C15 C16 C84B 99.9(11)
C17 C16 C84B 122.7(11)
C15 C16 Eu5 81.1(7)
C17 C16 Eu5 87.6(7)
C18 C17 C4 121.8(8)
C18 C17 C16 114.0(8)
C4 C17 C16 118.9(8)
C18 C17 Eu5 82.8(7)
C4 C17 Eu5 100.7(6)
C16 C17 Eu5 62.5(6)
C19 C18 C17 120.6(8)
C19 C18 C84A 130.0(12)
C17 C18 C84A 105.4(11)
C19 C18 C81B 102.1(11)
C17 C18 C81B 125.4(11)
C19 C18 Eu5 103.8(6)
C17 C18 Eu5 70.4(6)
C18 C19 C80B 134.0(13)
C18 C19 C20 121.4(8)
C80B C19 C20 101.3(12)
C18 C19 C77A 103.5(10)
C20 C19 C77A 124.1(10)
C18 C19 Eu6 105.3(6)
C20 C19 Eu6 67.1(5)
C19 C20 C21 114.2(8)
C19 C20 C5 120.0(7)
C21 C20 C5 120.1(7)
C19 C20 Eu6 85.2(6)
C21 C20 Eu6 61.4(5)
C5 C20 Eu6 99.1(5)
C75B C21 C20 108.0(13)
C75B C21 C22 127.6(13)
C20 C21 C22 120.3(7)
C20 C21 C75A 124.2(11)
C22 C21 C75A 101.9(10)
C20 C21 Eu6 88.3(6)
C22 C21 Eu6 79.3(5)
C7 C22 C21 118.2(7)
C7 C22 C23 119.6(7)
C21 C22 C23 114.2(7)
C7 C22 Eu6 100.9(5)
C21 C22 Eu6 68.4(5)
C23 C22 Eu6 72.5(5)
C24 C23 C45 121.3(8)
C24 C23 C22 120.1(7)
C45 C23 C22 110.5(8)
C24 C23 Eu6 94.5(6)
C45 C23 Eu6 70.6(6)
C22 C23 Eu6 75.3(5)
C23 C24 C47 117.0(8)
C23 C24 C25 120.6(7)
C47 C24 C25 117.5(9)
C23 C24 Eu6 57.9(5)
C47 C24 Eu6 93.2(6)
C25 C24 Eu6 97.5(5)
C8 C25 C26 119.2(7)
C8 C25 C24 116.3(7)
C26 C25 C24 119.6(7)
C27 C26 C25 117.5(7)
C27 C26 C49 116.7(9)
C25 C26 C49 119.9(8)
C26 C27 C10 122.5(8)
C26 C27 C28 121.3(8)
C10 C27 C28 106.2(8)
C51 C28 C27 121.3(10)
C51 C28 C29 121.3(9)
C27 C28 C29 107.6(7)
C30 C29 C11 122.5(8)
C30 C29 C28 120.6(8)
C11 C29 C28 106.5(8)
C29 C30 C31 118.2(8)
C29 C30 C53 115.8(9)
C31 C30 C53 120.2(8)
C13 C31 C30 117.8(8)
C13 C31 C32 115.8(8)
C30 C31 C32 121.0(8)
C55 C32 C33 115.9(8)
C55 C32 C31 117.7(9)
C33 C32 C31 121.8(7)
C55 C32 Eu5 91.3(6)
C33 C32 Eu5 59.0(6)
C31 C32 Eu5 98.9(6)
C34 C33 C32 120.7(8)
C34 C33 C15 112.5(9)
C32 C33 C15 118.8(8)
C34 C33 Eu5 70.3(7)
C32 C33 Eu5 93.6(7)
C15 C33 Eu5 77.4(7)
C82A C34 C35 99.0(12)
C82A C34 C33 133.0(12)
C35 C34 C33 121.2(9)
C35 C34 C84B 125.6(12)
C33 C34 C84B 98.3(11)
C35 C34 Eu5 89.3(7)
C33 C34 Eu5 78.0(7)
C35 C34 Eu4 62.5(5)
C33 C34 Eu4 96.1(5)
Eu5 C34 Eu4 27.2(5)
C56 C35 C34 117.6(8)
C56 C35 C36 121.3(9)
C34 C35 C36 113.1(9)
C56 C35 Eu4 85.7(5)
C34 C35 Eu4 91.6(5)
C36 C35 Eu4 65.0(5)
C56 C35 Eu5 96.1(6)
C34 C35 Eu5 61.5(6)
C36 C35 Eu5 83.3(7)
Eu4 C35 Eu5 30.5(4)
C56 C35 Eu2 62.1(5)
C34 C35 Eu2 100.4(5)
C36 C35 Eu2 81.9(5)
Eu4 C35 Eu2 23.64(17)
Eu5 C35 Eu2 42.5(4)
C81A C36 C37 129.3(14)
C81A C36 C35 104.8(12)
C37 C36 C35 119.1(10)
C37 C36 C83B 101.1(14)
C35 C36 C83B 125.0(13)
C37 C36 Eu4 69.1(5)
C35 C36 Eu4 85.4(5)
C37 C36 Eu5 98.7(7)
C35 C36 Eu5 69.3(6)
Eu4 C36 Eu5 29.6(4)
C37 C36 Eu2 64.2(5)
C35 C36 Eu2 72.4(5)
Eu4 C36 Eu2 21.5(2)
Eu5 C36 Eu2 40.5(4)
C58 C37 C36 121.9(11)
C58 C37 C38 120.6(11)
C36 C37 C38 109.7(9)
C58 C37 Eu4 84.4(6)
C36 C37 Eu4 79.2(5)
C38 C37 Eu4 78.0(5)
C58 C37 Eu2 59.6(5)
C36 C37 Eu2 90.2(6)
C38 C37 Eu2 95.3(5)
Eu4 C37 Eu2 25.2(2)
C61 C38 C39 121.0(11)
C61 C38 C37 119.8(9)
C39 C38 C37 110.3(10)
C61 C38 Eu4 88.4(5)
C39 C38 Eu4 84.3(5)
C37 C38 Eu4 66.6(5)
C80A C39 C40 99.9(12)
C80A C39 C38 133.7(14)
C40 C39 C38 121.0(11)
C40 C39 C83B 125.1(13)
C38 C39 C83B 100.5(14)
C40 C39 Eu4 97.3(6)
C38 C39 Eu4 66.5(5)
C41 C40 C42 117.9(11)
C41 C40 C39 116.7(11)
C42 C40 C39 116.9(10)
C41 C40 C78B 76.7(9)
C42 C40 C78B 42.2(6)
C39 C40 C78B 154.4(9)
C79A C41 C40 102.2(13)
C40 C41 C79B 104.2(13)
C79A C41 C77A 122.9(14)
C40 C41 C77A 125.8(12)
C40 C41 C81B 123.4(13)
C79B C41 C81B 119.8(14)
C78B C42 C62 138.4(13)
C78B C42 C40 93.6(11)
C62 C42 C40 121.1(10)
C62 C42 C78A 104.6(11)
C40 C42 C78A 122.6(11)
C62 C42 Eu3 65.5(5)
C40 C42 Eu3 97.7(6)
C77B C43 C63 133.5(15)
C77B C43 C44 100.7(13)
C63 C43 C44 119.0(10)
C63 C43 C78A 102.6(11)
C44 C43 C78A 126.2(10)
C63 C43 Eu3 68.5(5)
C44 C43 Eu3 84.4(5)
C63 C43 Eu6 101.1(6)
C44 C43 Eu6 67.6(5)
Eu3 C43 Eu6 32.6(3)
C46 C44 C45 118.0(10)
C46 C44 C43 120.8(10)
C45 C44 C43 113.5(10)
C46 C44 Eu3 83.9(6)
C45 C44 Eu3 93.4(6)
C43 C44 Eu3 65.7(5)
C46 C44 Eu6 96.8(6)
C45 C44 Eu6 59.6(6)
C43 C44 Eu6 85.1(6)
Eu3 C44 Eu6 33.9(3)
C46 C44 Eu1 62.0(5)
C45 C44 Eu1 101.6(5)
C43 C44 Eu1 81.2(5)
Eu3 C44 Eu1 21.95(19)
Eu6 C44 Eu1 45.0(3)
C76B C45 C44 101.3(13)
C76B C45 C23 131.2(13)
C44 C45 C23 121.8(10)
C44 C45 C75A 123.1(11)
C23 C45 C75A 102.0(9)
C44 C45 Eu6 91.7(7)
C23 C45 Eu6 77.0(5)
C44 C45 Eu3 61.4(5)
C23 C45 Eu3 96.7(5)
Eu6 C45 Eu3 30.5(3)
C44 C46 C65 121.6(10)
C44 C46 C47 122.1(8)
C65 C46 C47 106.4(9)
C44 C46 Eu1 93.2(6)
C65 C46 Eu1 61.5(5)
C47 C46 Eu1 82.3(5)
C44 C46 Eu3 69.6(5)
C65 C46 Eu3 74.8(5)
C47 C46 Eu3 96.5(5)
Eu1 C46 Eu3 23.62(15)
C24 C47 C48 123.0(9)
C24 C47 C46 119.4(9)
C48 C47 C46 108.4(9)
C24 C47 Eu1 99.6(5)
C48 C47 Eu1 69.3(6)
C46 C47 Eu1 69.1(5)
C49 C48 C47 120.2(9)
C49 C48 C66 123.4(11)
C47 C48 C66 109.1(9)
C49 C48 Eu1 96.3(6)
C47 C48 Eu1 82.8(6)
C66 C48 Eu1 62.8(5)
C48 C49 C26 119.5(9)
C48 C49 C50 114.9(9)
C26 C49 C50 119.0(9)
C51 C50 C68 107.3(10)
C51 C50 C49 120.8(8)
C68 C50 C49 121.3(10)
C28 C51 C50 119.9(11)
C28 C51 C52 119.7(10)
C50 C51 C52 111.7(9)
C53 C52 C69 123.2(9)
C53 C52 C51 119.8(8)
C69 C52 C51 105.3(10)
C52 C53 C54 116.4(9)
C52 C53 C30 121.7(9)
C54 C53 C30 116.3(10)
C53 C54 C55 122.8(9)
C53 C54 C71 118.9(11)
C55 C54 C71 109.3(10)
C53 C54 Eu2 95.0(6)
C55 C54 Eu2 79.6(5)
C71 C54 Eu2 63.9(5)
C56 C55 C32 122.9(9)
C56 C55 C54 107.2(9)
C32 C55 C54 121.4(9)
C56 C55 Eu2 69.2(5)
C32 C55 Eu2 98.1(5)
C54 C55 Eu2 71.5(5)
C35 C56 C55 121.1(8)
C35 C56 C57 118.2(9)
C55 C56 C57 110.5(9)
C35 C56 Eu2 91.5(5)
C55 C56 Eu2 82.3(5)
C57 C56 Eu2 63.2(5)
C35 C56 Eu4 67.9(5)
C55 C56 Eu4 96.5(5)
C57 C56 Eu4 75.2(5)
Eu2 C56 Eu4 23.78(14)
C58 C57 C56 120.3(10)
C58 C57 C71 121.6(11)
C56 C57 C71 106.2(9)
C58 C57 Eu2 75.2(5)
C56 C57 Eu2 85.3(5)
C71 C57 Eu2 75.6(5)
C58 C57 Eu4 62.8(5)
C56 C57 Eu4 77.6(5)
C71 C57 Eu4 98.6(6)
Eu2 C57 Eu4 23.06(15)
C37 C58 C57 118.7(10)
C37 C58 C59 117.3(10)
C57 C58 C59 117.1(11)
C37 C58 Eu2 92.1(6)
C57 C58 Eu2 71.6(5)
C59 C58 Eu2 80.2(6)
C37 C58 Eu4 65.3(5)
C57 C58 Eu4 89.5(6)
C59 C58 Eu4 89.4(6)
Eu2 C58 Eu4 27.24(18)
C72 C59 C60 111.5(11)
C72 C59 C58 120.0(11)
C60 C59 C58 121.1(10)
C72 C59 Eu2 80.2(5)
C60 C59 Eu2 96.7(5)
C58 C59 Eu2 67.7(5)
C72 C59 Eu4 102.6(6)
C60 C59 Eu4 80.8(5)
C58 C59 Eu4 62.6(5)
Eu2 C59 Eu4 23.92(17)
C61 C60 C59 124.2(10)
C61 C60 C74 119.2(9)
C59 C60 C74 107.8(9)
C61 C60 Eu1 90.8(5)
C59 C60 Eu1 89.9(5)
C74 C60 Eu1 58.0(4)
C61 C60 Eu3 68.4(5)
C59 C60 Eu3 102.8(5)
C74 C60 Eu3 71.7(5)
Eu1 C60 Eu3 22.45(17)
C61 C60 Eu4 68.6(5)
C59 C60 Eu4 72.8(5)
C74 C60 Eu4 103.7(5)
Eu1 C60 Eu4 45.84(15)
Eu3 C60 Eu4 38.6(2)
C61 C60 Eu2 91.3(5)
C59 C60 Eu2 56.8(4)
C74 C60 Eu2 92.8(5)
Eu1 C60 Eu2 40.74(10)
Eu3 C60 Eu2 46.39(14)
Eu4 C60 Eu2 22.71(16)
C62 C61 C38 117.4(10)
C62 C61 C60 121.5(11)
C38 C61 C60 116.5(11)
C62 C61 Eu3 65.0(5)
C38 C61 Eu3 99.9(5)
C60 C61 Eu3 85.0(6)
C62 C61 Eu4 99.6(5)
C38 C61 Eu4 63.4(5)
C60 C61 Eu4 85.1(5)
Eu3 C61 Eu4 41.5(2)
C61 C62 C42 122.2(11)
C61 C62 C63 119.8(9)
C42 C62 C63 109.0(9)
C61 C62 Eu3 87.1(6)
C42 C62 Eu3 86.0(5)
C63 C62 Eu3 66.1(5)
C43 C63 C64 121.6(10)
C43 C63 C62 110.7(9)
C64 C63 C62 119.6(10)
C43 C63 Eu3 79.5(5)
C64 C63 Eu3 81.9(6)
C62 C63 Eu3 80.1(6)
C43 C63 Eu1 91.9(5)
C64 C63 Eu1 58.3(5)
C62 C63 Eu1 94.3(5)
Eu3 C63 Eu1 23.6(2)
C63 C64 C74 117.9(10)
C63 C64 C65 118.8(10)
C74 C64 C65 116.2(10)
C63 C64 Eu1 93.0(5)
C74 C64 Eu1 77.7(5)
C65 C64 Eu1 72.7(5)
C63 C64 Eu3 66.2(5)
C74 C64 Eu3 89.5(6)
C65 C64 Eu3 88.3(5)
Eu1 C64 Eu3 26.83(18)
C64 C65 C66 121.4(11)
C64 C65 C46 117.9(10)
C66 C65 C46 109.1(9)
C64 C65 Eu1 74.2(6)
C66 C65 Eu1 74.7(5)
C46 C65 Eu1 87.8(5)
C64 C65 Eu3 63.1(5)
C66 C65 Eu3 98.0(6)
C46 C65 Eu3 77.1(5)
Eu1 C65 Eu3 23.44(15)
C67 C66 C65 122.0(10)
C67 C66 C48 120.7(10)
C65 C66 C48 107.0(10)
C67 C66 Eu1 79.3(6)
C65 C66 Eu1 72.1(5)
C48 C66 Eu1 86.6(5)
C68 C67 C73 120.6(12)
C68 C67 C66 116.9(10)
C73 C67 C66 115.3(9)
C68 C67 Eu1 97.2(6)
C73 C67 Eu1 76.6(5)
C66 C67 Eu1 69.1(5)
C67 C68 C50 122.2(12)
C67 C68 C69 119.9(10)
C50 C68 C69 106.9(9)
C67 C68 Eu1 56.7(5)
C50 C68 Eu1 89.8(6)
C69 C68 Eu1 94.1(5)
C70 C69 C52 121.6(11)
C70 C69 C68 121.6(10)
C52 C69 C68 108.6(9)
C70 C69 Eu2 57.9(5)
C52 C69 Eu2 88.9(5)
C68 C69 Eu2 98.3(5)
C69 C70 C72 119.4(12)
C69 C70 C71 115.1(10)
C72 C70 C71 116.9(10)
C69 C70 Eu2 96.3(5)
C72 C70 Eu2 77.9(5)
C71 C70 Eu2 66.7(5)
C70 C71 C54 123.8(10)
C70 C71 C57 119.6(10)
C54 C71 C57 106.6(10)
C70 C71 Eu2 82.1(6)
C54 C71 Eu2 85.2(5)
C57 C71 Eu2 70.3(5)
C59 C72 C70 124.2(12)
C59 C72 C73 105.3(9)
C70 C72 C73 119.8(10)
C59 C72 Eu2 70.3(5)
C70 C72 Eu2 72.6(5)
C73 C72 Eu2 98.0(5)
C59 C72 Eu1 83.9(6)
C70 C72 Eu1 94.6(5)
C73 C72 Eu1 56.5(4)
Eu2 C72 Eu1 41.44(12)
C67 C73 C74 123.6(11)
C67 C73 C72 118.6(9)
C74 C73 C72 106.5(9)
C67 C73 Eu1 73.0(5)
C74 C73 Eu1 70.9(5)
C72 C73 Eu1 95.1(5)
C73 C74 C64 121.0(10)
C73 C74 C60 108.9(10)
C64 C74 C60 121.6(9)
C73 C74 Eu1 78.3(5)
C64 C74 Eu1 70.1(5)
C60 C74 Eu1 94.1(5)
C73 C74 Eu3 101.1(5)
C64 C74 Eu3 62.2(5)
C60 C74 Eu3 81.1(5)
Eu1 C74 Eu3 23.55(17)
C76A C75A C21 121.4(17)
C76A C75A C45 120.7(16)
C21 C75A C45 110.9(12)
C75A C76A C78A 117.7(17)
C75A C76A C77A 118.3(16)
C78A C76A C77A 116.8(16)
C41 C77A C76A 116.3(15)
C41 C77A C19 123.5(14)
C76A C77A C19 116.5(15)
C42 C78A C76A 118.8(16)
C42 C78A C43 112.8(13)
C76A C78A C43 117.9(15)
C41 C79A C84A 118.8(19)
C41 C79A C80A 109.4(17)
C84A C79A C80A 117.1(18)
C81A C80A C39 116(2)
C81A C80A C79A 121.3(19)
C39 C80A C79A 109.6(18)
C80A C81A C36 121(2)
C80A C81A C82A 121(2)
C36 C81A C82A 106.9(16)
C83A C82A C34 110.1(16)
C83A C82A C81A 123.8(19)
C34 C82A C81A 115.0(17)
C82A C83A C16 119.8(17)
C82A C83A C84A 113.1(17)
C16 C83A C84A 109.5(14)
C79A C84A C18 120.8(19)
C79A C84A C83A 123.2(18)
C18 C84A C83A 106.5(14)
C21 C75B C76B 119(2)
C21 C75B C80B 106.2(16)
C76B C75B C80B 117(2)
C75B C76B C45 116(2)
C75B C76B C77B 122(2)
C45 C76B C77B 111.2(18)
C43 C77B C78B 119(2)
C43 C77B C76B 112.0(19)
C78B C77B C76B 119(2)
C42 C78B C77B 108.9(17)
C42 C78B C79B 119.1(16)
C77B C78B C79B 116.8(18)
C42 C78B C40 44.2(7)
C77B C78B C40 145.1(16)
C79B C78B C40 76.3(13)
C80B C79B C41 122(2)
C80B C79B C78B 130(2)
C41 C79B C78B 102.8(16)
C79B C80B C19 121(2)
C79B C80B C75B 116(2)
C19 C80B C75B 108.9(16)
C82B C81B C41 121.7(19)
C82B C81B C18 115.2(18)
C41 C81B C18 119.9(16)
C84B C82B C81B 121(2)
C84B C82B C83B 116(2)
C81B C82B C83B 114(2)
C39 C83B C36 118(2)
C39 C83B C82B 117(2)
C36 C83B C82B 119(2)
C82B C84B C34 120.2(19)
C82B C84B C16 120.2(19)
C34 C84B C16 114.0(14)
O1 C85 W 178.8(7)
O2 C86 W 177.6(6)
O3 C87 W 179.0(6)
C89 C88 C93 118.7(6)
C89 C88 P1 123.3(5)
C93 C88 P1 118.0(5)
C90 C89 C88 119.5(7)
C90 C89 H89 120.2
C88 C89 H89 120.2
C91 C90 C89 121.9(7)
C91 C90 H90 119.1
C89 C90 H90 119.1
C92 C91 C90 119.0(7)
C92 C91 H91 120.5
C90 C91 H91 120.5
C91 C92 C93 120.9(7)
C91 C92 H92 119.5
C93 C92 H92 119.5
C92 C93 C88 120.0(7)
C92 C93 H93 120.0
C88 C93 H93 120.0
C99 C94 C95 117.8(6)
C99 C94 P1 119.3(5)
C95 C94 P1 122.9(5)
C96 C95 C94 121.0(7)
C96 C95 H95 119.5
C94 C95 H95 119.5
C97 C96 C95 119.5(7)
C97 C96 H96 120.2
C95 C96 H96 120.2
C96 C97 C98 120.8(7)
C96 C97 H97 119.6
C98 C97 H97 119.6
C97 C98 C99 120.3(7)
C97 C98 H98 119.9
C99 C98 H98 119.9
C98 C99 C94 120.6(7)
C98 C99 H99 119.7
C94 C99 H99 119.7
C101 C100 P1 111.3(5)
C101 C100 H10A 109.4
P1 C100 H10A 109.4
C101 C100 H10B 109.4
P1 C100 H10B 109.4
H10A C100 H10B 108.0
C100 C101 P2 111.3(4)
C100 C101 H10C 109.4
P2 C101 H10C 109.4
C100 C101 H10D 109.4
P2 C101 H10D 109.4
H10C C101 H10D 108.0
C103 C102 C107 119.9(7)
C103 C102 P2 119.4(6)
C107 C102 P2 119.9(6)
C102 C103 C104 121.1(7)
C102 C103 H103 119.5
C104 C103 H103 119.5
C105 C104 C103 119.0(7)
C105 C104 H104 120.5
C103 C104 H104 120.5
C106 C105 C104 120.0(7)
C106 C105 H105 120.0
C104 C105 H105 120.0
C105 C106 C107 121.5(8)
C105 C106 H106 119.2
C107 C106 H106 119.2
C102 C107 C106 118.4(7)
C102 C107 H107 120.8
C106 C107 H107 120.8
C113 C108 C109 119.4(6)
C113 C108 P2 119.4(5)
C109 C108 P2 121.1(5)
C108 C109 C110 120.1(7)
C108 C109 H109 119.9
C110 C109 H109 119.9
C111 C110 C109 119.5(7)
C111 C110 H110 120.2
C109 C110 H110 120.2
C110 C111 C112 120.8(7)
C110 C111 H111 119.6
C112 C111 H111 119.6
C113 C112 C111 119.2(7)
C113 C112 H112 120.4
C111 C112 H112 120.4
C112 C113 C108 120.9(7)
C112 C113 H113 119.5
C108 C113 H113 119.5
S1 C114 S2 175.5(7)
C88 P1 C94 104.4(3)
C88 P1 C100 103.2(3)
C94 P1 C100 104.4(3)
C88 P1 W 120.0(2)
C94 P1 W 117.6(2)
C100 P1 W 105.4(2)
C108 P2 C102 103.2(3)
C108 P2 C101 102.8(3)
C102 P2 C101 103.9(3)
C108 P2 W 120.3(2)
C102 P2 W 113.5(2)
C101 P2 W 111.4(2)
C87 W C86 89.9(3)
C87 W C85 178.4(3)
C86 W C85 90.2(3)
C87 W C1 90.7(3)
C86 W C1 111.2(3)
C85 W C1 87.8(3)
C87 W C2 89.5(3)
C86 W C2 73.1(3)
C85 W C2 89.0(3)
C1 W C2 38.2(2)
C87 W P2 92.48(19)
C86 W P2 83.13(19)
C85 W P2 89.12(19)
C1 W P2 165.33(18)
C2 W P2 156.12(17)
C87 W P1 89.2(2)
C86 W P1 161.18(19)
C85 W P1 91.3(2)
C1 W P1 87.60(18)
C2 W P1 125.71(17)
P2 W P1 78.13(6)
Eu3 Eu1 Eu2 89.5(4)
Eu3 Eu1 Eu6 42.3(5)
Eu2 Eu1 Eu6 98.7(3)
Eu3 Eu1 Eu4 58.8(4)
Eu2 Eu1 Eu4 30.7(2)
Eu6 Eu1 Eu4 76.2(4)
Eu3 Eu1 C65 101.3(4)
Eu2 Eu1 C65 150.1(3)
Eu6 Eu1 C65 108.1(4)
Eu4 Eu1 C65 146.5(3)
Eu3 Eu1 C64 83.2(4)
Eu2 Eu1 C64 123.8(3)
Eu6 Eu1 C64 111.2(4)
Eu4 Eu1 C64 113.7(3)
C65 Eu1 C64 33.1(4)
Eu3 Eu1 C66 134.1(4)
Eu2 Eu1 C66 132.2(3)
Eu6 Eu1 C66 125.9(4)
Eu4 Eu1 C66 157.7(3)
C65 Eu1 C66 33.2(3)
C64 Eu1 C66 59.3(3)
Eu3 Eu1 C74 96.6(4)
Eu2 Eu1 C74 94.9(3)
Eu6 Eu1 C74 136.1(4)
Eu4 Eu1 C74 96.6(3)
C65 Eu1 C74 56.5(4)
C64 Eu1 C74 32.2(3)
C66 Eu1 C74 66.2(3)
Eu3 Eu1 C67 151.5(3)
Eu2 Eu1 C67 100.9(3)
Eu6 Eu1 C67 155.6(4)
Eu4 Eu1 C67 127.1(3)
C65 Eu1 C67 57.8(4)
C64 Eu1 C67 68.9(3)
C66 Eu1 C67 31.6(4)
C74 Eu1 C67 56.4(3)
Eu3 Eu1 C73 126.2(4)
Eu2 Eu1 C73 86.5(3)
Eu6 Eu1 C73 166.8(4)
Eu4 Eu1 C73 103.7(3)
C65 Eu1 C73 64.6(4)
C64 Eu1 C73 56.3(3)
C66 Eu1 C73 54.2(3)
C74 Eu1 C73 30.8(3)
C67 Eu1 C73 30.5(3)
Eu3 Eu1 C46 86.0(4)
Eu2 Eu1 C46 175.3(2)
Eu6 Eu1 C46 78.8(4)
Eu4 Eu1 C46 144.7(3)
C65 Eu1 C46 30.8(3)
C64 Eu1 C46 54.5(3)
C66 Eu1 C46 51.6(3)
C74 Eu1 C46 84.5(3)
C67 Eu1 C46 82.6(3)
C73 Eu1 C46 95.2(3)
Eu3 Eu1 C48 130.7(5)
Eu2 Eu1 C48 136.1(2)
Eu6 Eu1 C48 101.9(4)
Eu4 Eu1 C48 162.4(3)
C65 Eu1 C48 50.9(3)
C64 Eu1 C48 83.5(3)
C66 Eu1 C48 30.5(3)
C74 Eu1 C48 96.5(3)
C67 Eu1 C48 53.7(3)
C73 Eu1 C48 82.2(3)
C46 Eu1 C48 48.5(3)
Eu4 Eu2 Eu1 86.0(3)
Eu4 Eu2 Eu5 42.2(6)
Eu1 Eu2 Eu5 99.4(5)
Eu4 Eu2 C57 106.3(4)
Eu1 Eu2 C57 143.2(3)
Eu5 Eu2 C57 113.1(6)
Eu4 Eu2 Eu3 56.8(4)
Eu1 Eu2 Eu3 29.2(2)
Eu5 Eu2 Eu3 76.4(6)
C57 Eu2 Eu3 144.8(3)
Eu4 Eu2 C58 85.7(4)
Eu1 Eu2 C58 117.8(2)
Eu5 Eu2 C58 113.6(6)
C57 Eu2 C58 33.2(4)
Eu3 Eu2 C58 111.6(3)
Eu4 Eu2 C71 140.3(4)
Eu1 Eu2 C71 126.0(3)
Eu5 Eu2 C71 132.5(6)
C57 Eu2 C71 34.1(4)
Eu3 Eu2 C71 151.0(3)
C58 Eu2 C71 60.0(3)
Eu4 Eu2 C59 95.8(4)
Eu1 Eu2 C59 88.3(3)
Eu5 Eu2 C59 135.6(6)
C57 Eu2 C59 56.6(4)
Eu3 Eu2 C59 92.2(3)
C58 Eu2 C59 32.1(3)
C71 Eu2 C59 66.3(3)
Eu4 Eu2 C70 150.3(3)
Eu1 Eu2 C70 95.0(3)
Eu5 Eu2 C70 162.2(6)
C57 Eu2 C70 57.3(4)
Eu3 Eu2 C70 120.4(3)
C58 Eu2 C70 67.5(3)
C71 Eu2 C70 31.2(4)
C59 Eu2 C70 54.7(3)
Eu4 Eu2 C56 93.4(4)
Eu1 Eu2 C56 173.97(19)
Eu5 Eu2 C56 84.1(6)
C57 Eu2 C56 31.6(3)
Eu3 Eu2 C56 149.9(3)
C58 Eu2 C56 56.2(3)
C71 Eu2 C56 52.1(3)
C59 Eu2 C56 85.8(3)
C70 Eu2 C56 82.4(3)
Eu4 Eu2 C72 123.1(4)
Eu1 Eu2 C72 80.4(3)
Eu5 Eu2 C72 164.9(6)
C57 Eu2 C72 63.7(4)
Eu3 Eu2 C72 98.0(3)
C58 Eu2 C72 54.9(4)
C71 Eu2 C72 53.7(3)
C59 Eu2 C72 29.6(3)
C70 Eu2 C72 29.5(3)
C56 Eu2 C72 94.9(3)
Eu4 Eu2 C54 138.4(4)
Eu1 Eu2 C54 133.7(3)
Eu5 Eu2 C54 107.7(6)
C57 Eu2 C54 52.1(4)
Eu3 Eu2 C54 160.5(3)
C58 Eu2 C54 84.6(3)
C71 Eu2 C54 30.9(3)
C59 Eu2 C54 97.0(3)
C70 Eu2 C54 54.5(3)
C56 Eu2 C54 48.5(3)
C72 Eu2 C54 82.2(3)
Eu1 Eu3 Eu6 108.5(7)
Eu1 Eu3 Eu4 91.4(4)
Eu6 Eu3 Eu4 103.4(6)
Eu1 Eu3 C63 101.8(4)
Eu6 Eu3 C63 122.2(6)
Eu4 Eu3 C63 124.0(5)
Eu1 Eu3 Eu2 61.3(3)
Eu6 Eu3 Eu2 110.3(5)
Eu4 Eu3 Eu2 30.1(2)
C63 Eu3 Eu2 127.4(4)
Eu1 Eu3 C43 115.9(5)
Eu6 Eu3 C43 90.3(6)
Eu4 Eu3 C43 144.0(5)
C63 Eu3 C43 31.9(3)
Eu2 Eu3 C43 159.2(3)
Eu1 Eu3 C62 119.4(4)
Eu6 Eu3 C62 128.8(6)
Eu4 Eu3 C62 92.9(4)
C63 Eu3 C62 33.8(4)
Eu2 Eu3 C62 107.8(4)
C43 Eu3 C62 54.0(3)
Eu1 Eu3 C64 70.0(4)
Eu6 Eu3 C64 135.1(7)
Eu4 Eu3 C64 121.4(4)
C63 Eu3 C64 31.9(3)
Eu2 Eu3 C64 107.3(3)
C43 Eu3 C64 55.8(3)
C62 Eu3 C64 56.7(3)
Eu1 Eu3 C44 96.8(6)
Eu6 Eu3 C44 74.2(6)
Eu4 Eu3 C44 171.9(5)
C63 Eu3 C44 54.1(4)
Eu2 Eu3 C44 158.0(5)
C43 Eu3 C44 30.0(3)
C62 Eu3 C44 83.0(4)
C64 Eu3 C44 62.0(3)
Eu1 Eu3 Eu5 100.0(5)
Eu6 Eu3 Eu5 73.3(6)
Eu4 Eu3 Eu5 30.1(5)
C63 Eu3 Eu5 146.4(6)
Eu2 Eu3 Eu5 47.1(4)
C43 Eu3 Eu5 143.8(6)
C62 Eu3 Eu5 112.6(6)
C64 Eu3 Eu5 151.2(6)
C44 Eu3 Eu5 146.7(5)
Eu1 Eu3 C42 147.9(4)
Eu6 Eu3 C42 101.8(6)
Eu4 Eu3 C42 91.9(5)
C63 Eu3 C42 51.2(4)
Eu2 Eu3 C42 117.5(4)
C43 Eu3 C42 52.4(4)
C62 Eu3 C42 28.5(3)
C64 Eu3 C42 81.2(4)
C44 Eu3 C42 81.1(4)
Eu5 Eu3 C42 98.7(6)
Eu1 Eu3 C61 103.1(4)
Eu6 Eu3 C61 148.0(7)
Eu4 Eu3 C61 70.0(4)
C63 Eu3 C61 54.1(4)
Eu2 Eu3 C61 80.1(3)
C43 Eu3 C61 80.7(4)
C62 Eu3 C61 27.9(3)
C64 Eu3 C61 62.0(4)
C44 Eu3 C61 107.8(4)
Eu5 Eu3 C61 96.1(6)
C42 Eu3 C61 49.0(3)
Eu2 Eu4 Eu5 104.3(10)
Eu2 Eu4 Eu3 93.1(4)
Eu5 Eu4 Eu3 106.3(9)
Eu2 Eu4 Eu1 63.2(3)
Eu5 Eu4 Eu1 112.9(8)
Eu3 Eu4 Eu1 29.9(2)
Eu2 Eu4 C37 97.0(4)
Eu5 Eu4 C37 124.0(9)
Eu3 Eu4 C37 123.8(5)
Eu1 Eu4 C37 123.0(4)
Eu2 Eu4 C36 108.6(5)
Eu5 Eu4 C36 92.3(9)
Eu3 Eu4 C36 147.1(5)
Eu1 Eu4 C36 154.6(4)
C37 Eu4 C36 31.7(4)
Eu2 Eu4 C38 119.1(4)
Eu5 Eu4 C38 131.3(9)
Eu3 Eu4 C38 93.1(4)
Eu1 Eu4 C38 106.1(4)
C37 Eu4 C38 35.3(4)
C36 Eu4 C38 54.9(4)
Eu2 Eu4 C58 67.1(4)
Eu5 Eu4 C58 134.7(9)
Eu3 Eu4 C58 118.2(4)
Eu1 Eu4 C58 102.4(3)
C37 Eu4 C58 30.4(3)
C36 Eu4 C58 54.2(3)
C38 Eu4 C58 57.0(3)
Eu2 Eu4 C35 89.1(5)
Eu5 Eu4 C35 75.5(9)
Eu3 Eu4 C35 176.6(4)
Eu1 Eu4 C35 152.2(4)
C37 Eu4 C35 53.4(4)
C36 Eu4 C35 29.5(3)
C38 Eu4 C35 83.6(3)
C58 Eu4 C35 60.5(3)
Eu2 Eu4 C39 147.8(4)
Eu5 Eu4 C39 103.7(9)
Eu3 Eu4 C39 94.0(5)
Eu1 Eu4 C39 118.5(4)
C37 Eu4 C39 53.6(4)
C36 Eu4 C39 54.6(4)
C38 Eu4 C39 29.2(3)
C58 Eu4 C39 82.0(3)
C35 Eu4 C39 82.7(3)
Eu2 Eu4 C61 105.4(4)
Eu5 Eu4 C61 150.2(9)
Eu3 Eu4 C61 68.5(4)
Eu1 Eu4 C61 77.9(3)
C37 Eu4 C61 55.4(4)
C36 Eu4 C61 81.7(4)
C38 Eu4 C61 28.2(3)
C58 Eu4 C61 62.7(3)
C35 Eu4 C61 108.4(3)
C39 Eu4 C61 49.5(3)
Eu2 Eu4 Eu6 102.1(4)
Eu5 Eu4 Eu6 73.0(9)
Eu3 Eu4 Eu6 33.4(3)
Eu1 Eu4 Eu6 50.7(3)
C37 Eu4 Eu6 150.2(5)
C36 Eu4 Eu6 148.4(5)
C38 Eu4 Eu6 114.9(5)
C58 Eu4 Eu6 151.1(4)
C35 Eu4 Eu6 148.3(4)
C39 Eu4 Eu6 101.0(4)
C61 Eu4 Eu6 97.2(4)
Eu4 Eu5 Eu2 33.6(6)
Eu4 Eu5 C34 102.9(11)
Eu2 Eu5 C34 100.6(8)
Eu4 Eu5 C16 155.1(13)
Eu2 Eu5 C16 155.8(10)
C34 Eu5 C16 59.7(5)
Eu4 Eu5 C33 121.7(12)
Eu2 Eu5 C33 102.5(8)
C34 Eu5 C33 31.8(4)
C16 Eu5 C33 53.4(5)
Eu4 Eu5 C15 152.8(13)
Eu2 Eu5 C15 128.5(9)
C34 Eu5 C15 53.6(5)
C16 Eu5 C15 29.4(3)
C33 Eu5 C15 31.0(3)
Eu4 Eu5 C35 74.0(9)
Eu2 Eu5 C35 74.1(6)
C34 Eu5 C35 29.3(4)
C16 Eu5 C35 88.5(7)
C33 Eu5 C35 52.8(5)
C15 Eu5 C35 80.9(6)
Eu4 Eu5 C17 152.2(12)
Eu2 Eu5 C17 166.9(10)
C34 Eu5 C17 89.0(7)
C16 Eu5 C17 29.9(3)
C33 Eu5 C17 81.1(6)
C15 Eu5 C17 51.7(5)
C35 Eu5 C17 117.0(7)
Eu4 Eu5 Eu3 43.6(6)
Eu2 Eu5 Eu3 56.4(5)
C34 Eu5 Eu3 146.0(9)
C16 Eu5 Eu3 147.5(9)
C33 Eu5 Eu3 158.4(9)
C15 Eu5 Eu3 160.0(9)
C35 Eu5 Eu3 117.5(8)
C17 Eu5 Eu3 118.4(7)
Eu4 Eu5 Eu6 77.1(9)
Eu2 Eu5 Eu6 83.9(7)
C34 Eu5 Eu6 171.9(9)
C16 Eu5 Eu6 117.5(8)
C33 Eu5 Eu6 153.9(9)
C15 Eu5 Eu6 128.3(8)
C35 Eu5 Eu6 150.8(9)
C17 Eu5 Eu6 87.6(7)
Eu3 Eu5 Eu6 33.5(4)
Eu4 Eu5 C18 125.5(11)
Eu2 Eu5 C18 155.0(9)
C34 Eu5 C18 98.5(7)
C16 Eu5 C18 49.0(4)
C33 Eu5 C18 102.2(7)
C15 Eu5 C18 76.2(6)
C35 Eu5 C18 119.3(7)
C17 Eu5 C18 26.7(3)
Eu3 Eu5 C18 99.1(7)
Eu6 Eu5 C18 75.4(6)
Eu4 Eu5 C36 58.2(7)
Eu2 Eu5 C36 73.8(6)
C34 Eu5 C36 48.7(5)
C16 Eu5 C36 98.5(7)
C33 Eu5 C36 78.1(6)
C15 Eu5 C36 102.0(7)
C35 Eu5 C36 27.4(3)
C17 Eu5 C36 119.3(7)
Eu3 Eu5 C36 97.9(7)
Eu6 Eu5 C36 127.6(8)
C18 Eu5 C36 108.1(7)
Eu3 Eu6 Eu1 29.2(4)
Eu3 Eu6 C21 152.6(8)
Eu1 Eu6 C21 161.1(7)
Eu3 Eu6 C45 100.4(7)
Eu1 Eu6 C45 101.6(5)
C21 Eu6 C45 61.1(4)
Eu3 Eu6 C23 118.9(7)
Eu1 Eu6 C23 104.7(5)
C21 Eu6 C23 56.8(4)
C45 Eu6 C23 32.5(3)
Eu3 Eu6 C22 151.1(8)
Eu1 Eu6 C22 132.3(6)
C21 Eu6 C22 32.3(3)
C45 Eu6 C22 54.7(4)
C23 Eu6 C22 32.2(3)
Eu3 Eu6 C20 151.1(8)
Eu1 Eu6 C20 167.0(6)
C21 Eu6 C20 30.3(3)
C45 Eu6 C20 91.0(5)
C23 Eu6 C20 84.3(5)
C22 Eu6 C20 53.9(3)
Eu3 Eu6 C44 71.9(5)
Eu1 Eu6 C44 75.2(4)
C21 Eu6 C44 88.9(5)
C45 Eu6 C44 28.6(3)
C23 Eu6 C44 52.9(4)
C22 Eu6 C44 81.6(5)
C20 Eu6 C44 117.7(5)
Eu3 Eu6 Eu5 73.2(7)
Eu1 Eu6 Eu5 77.9(6)
C21 Eu6 Eu5 120.7(7)
C45 Eu6 Eu5 167.9(7)
C23 Eu6 Eu5 159.5(7)
C22 Eu6 Eu5 134.0(7)
C20 Eu6 Eu5 90.4(6)
C44 Eu6 Eu5 144.4(7)
Eu3 Eu6 Eu4 43.2(4)
Eu1 Eu6 Eu4 53.1(3)
C21 Eu6 Eu4 145.5(6)
C45 Eu6 Eu4 142.3(6)
C23 Eu6 Eu4 157.7(6)
C22 Eu6 Eu4 162.8(6)
C20 Eu6 Eu4 117.2(5)
C44 Eu6 Eu4 114.8(5)
Eu5 Eu6 Eu4 29.9(5)
Eu3 Eu6 C24 103.3(7)
Eu1 Eu6 C24 81.3(4)
C21 Eu6 C24 81.6(5)
C45 Eu6 C24 51.9(4)
C23 Eu6 C24 27.6(3)
C22 Eu6 C24 51.2(3)
C20 Eu6 C24 104.6(5)
C44 Eu6 C24 58.2(4)
Eu5 Eu6 C24 138.8(7)
Eu4 Eu6 C24 131.7(5)
Eu3 Eu6 C19 123.4(7)
Eu1 Eu6 C19 147.9(6)
C21 Eu6 C19 50.0(4)
C45 Eu6 C19 101.0(5)
C23 Eu6 C19 106.7(5)
C22 Eu6 C19 79.7(4)
C20 Eu6 C19 27.7(3)
C44 Eu6 C19 119.6(5)
Eu5 Eu6 C19 75.3(5)
Eu4 Eu6 C19 95.6(4)
C24 Eu6 C19 130.8(5)

loop_
_geom_bond_atom_site_label_1
_geom_bond_atom_site_label_2
_geom_bond_distance
C1 C6 1.472(10)
C1 C9 1.479(10)
C1 C2 1.489(9)
C1 W 2.278(7)
C2 C3 1.446(10)
C2 C12 1.489(10)
C2 W 2.279(7)
C3 C4 1.417(11)
C3 C14 1.422(10)
C4 C17 1.420(11)
C4 C5 1.469(10)
C5 C6 1.399(10)
C5 C20 1.449(11)
C6 C7 1.407(10)
C7 C22 1.383(11)
C7 C8 1.431(10)
C7 Eu6 3.181(15)
C8 C9 1.414(10)
C8 C25 1.417(10)
C9 C10 1.388(11)
C10 C27 1.427(11)
C10 C11 1.451(11)
C11 C12 1.378(12)
C11 C29 1.421(11)
C12 C13 1.423(11)
C13 C14 1.409(12)
C13 C31 1.430(11)
C14 C15 1.394(11)
C15 C16 1.351(12)
C15 C33 1.438(11)
C15 Eu5 2.72(2)
C16 C83A 1.393(18)
C16 C17 1.452(12)
C16 C84B 1.53(2)
C16 Eu5 2.58(2)
C17 C18 1.388(12)
C17 Eu5 2.91(2)
C18 C19 1.370(13)
C18 C84A 1.43(2)
C18 C81B 1.60(3)
C18 Eu5 3.06(2)
C19 C80B 1.40(2)
C19 C20 1.422(11)
C19 C77A 1.53(2)
C19 Eu6 3.047(15)
C20 C21 1.423(12)
C20 Eu6 2.817(16)
C21 C75B 1.29(2)
C21 C22 1.424(11)
C21 C75A 1.49(2)
C21 Eu6 2.474(16)
C22 C23 1.441(10)
C22 Eu6 2.615(15)
C23 C24 1.412(12)
C23 C45 1.421(12)
C23 Eu6 2.580(15)
C24 C47 1.414(12)
C24 C25 1.477(12)
C24 Eu6 3.038(16)
C25 C26 1.444(12)
C26 C27 1.397(12)
C26 C49 1.473(12)
C27 C28 1.485(13)
C28 C51 1.345(12)
C28 C29 1.489(14)
C29 C30 1.419(13)
C30 C31 1.453(14)
C30 C53 1.474(13)
C31 C32 1.467(12)
C32 C55 1.410(13)
C32 C33 1.425(13)
C32 Eu5 3.08(2)
C33 C34 1.425(14)
C33 Eu5 2.65(2)
C34 C82A 1.38(2)
C34 C35 1.418(14)
C34 C84B 1.52(3)
C34 Eu5 2.55(2)
C34 Eu4 3.247(12)
C35 C56 1.385(13)
C35 C36 1.425(13)
C35 Eu4 2.880(11)
C35 Eu5 2.90(2)
C35 Eu2 3.123(9)
C36 C81A 1.36(2)
C36 C37 1.401(16)
C36 C83B 1.48(3)
C36 Eu4 2.619(10)
C36 Eu5 3.08(2)
C36 Eu2 3.244(9)
C37 C58 1.386(15)
C37 C38 1.570(16)
C37 Eu4 2.491(10)
C37 Eu2 2.921(9)
C38 C61 1.403(16)
C38 C39 1.411(13)
C38 Eu4 2.655(10)
C39 C80A 1.30(2)
C39 C40 1.406(16)
C39 C83B 1.47(3)
C39 Eu4 2.881(11)
C40 C41 1.361(15)
C40 C42 1.403(13)
C40 C78B 2.01(2)
C41 C79A 1.27(2)
C41 C79B 1.37(2)
C41 C77A 1.44(2)
C41 C81B 1.47(3)
C42 C78B 1.353(14)
C42 C62 1.399(13)
C42 C78A 1.47(2)
C42 Eu3 2.924(12)
C43 C77B 1.30(2)
C43 C63 1.407(15)
C43 C44 1.435(15)
C43 C78A 1.49(2)
C43 Eu3 2.617(10)
C43 Eu6 3.117(15)
C44 C46 1.361(15)
C44 C45 1.387(14)
C44 Eu3 2.859(12)
C44 Eu6 2.893(16)
C44 Eu1 3.237(9)
C45 C76B 1.32(2)
C45 C75A 1.57(2)
C45 Eu6 2.497(16)
C45 Eu3 3.250(12)
C46 C65 1.466(15)
C46 C47 1.467(14)
C46 Eu1 2.863(9)
C46 Eu3 3.033(12)
C47 C48 1.433(15)
C47 Eu1 3.036(10)
C48 C49 1.398(14)
C48 C66 1.457(14)
C48 Eu1 2.862(10)
C49 C50 1.477(16)
C50 C51 1.408(15)
C50 C68 1.440(15)
C51 C52 1.458(14)
C52 C53 1.415(15)
C52 C69 1.431(14)
C53 C54 1.436(15)
C54 C55 1.440(15)
C54 C71 1.454(14)
C54 Eu2 2.822(10)
C55 C56 1.408(12)
C55 Eu2 2.928(10)
C56 C57 1.451(15)
C56 Eu2 2.762(8)
C56 Eu4 3.100(12)
C57 C58 1.426(15)
C57 C71 1.472(15)
C57 Eu2 2.473(9)
C57 Eu4 3.069(12)
C58 C59 1.445(16)
C58 Eu2 2.520(9)
C58 Eu4 2.729(11)
C59 C72 1.408(15)
C59 C60 1.427(15)
C59 Eu2 2.684(9)
C59 Eu4 3.074(11)
C60 C61 1.416(13)
C60 C74 1.458(15)
C60 Eu1 3.101(8)
C60 Eu3 3.150(10)
C60 Eu4 3.176(10)
C60 Eu2 3.184(8)
C61 C62 1.376(15)
C61 Eu3 2.939(12)
C61 Eu4 2.967(11)
C62 C63 1.508(16)
C62 Eu3 2.668(11)
C63 C64 1.432(14)
C63 Eu3 2.477(10)
C63 Eu1 2.976(9)
C64 C74 1.436(15)
C64 C65 1.440(16)
C64 Eu1 2.536(8)
C64 Eu3 2.680(10)
C65 C66 1.447(15)
C65 Eu1 2.517(10)
C65 Eu3 3.003(13)
C66 C67 1.433(16)
C66 Eu1 2.551(9)
C67 C68 1.409(15)
C67 C73 1.423(14)
C67 Eu1 2.684(9)
C68 C69 1.498(17)
C68 Eu1 3.185(9)
C69 C70 1.410(15)
C69 Eu2 3.218(9)
C70 C72 1.415(14)
C70 C71 1.434(16)
C70 Eu2 2.742(9)
C71 Eu2 2.543(9)
C72 C73 1.554(17)
C72 Eu2 2.810(9)
C72 Eu1 3.261(10)
C73 C74 1.428(14)
C73 Eu1 2.731(8)
C74 Eu1 2.635(9)
C74 Eu3 3.028(11)
C75A C76A 1.38(3)
C76A C78A 1.49(2)
C76A C77A 1.52(3)
C79A C84A 1.31(3)
C79A C80A 1.50(3)
C80A C81A 1.27(3)
C81A C82A 1.39(3)
C82A C83A 1.38(3)
C83A C84A 1.51(3)
C75B C76B 1.32(3)
C75B C80B 1.58(3)
C76B C77B 1.40(3)
C77B C78B 1.384(16)
C78B C79B 1.387(16)
C79B C80B 1.17(3)
C81B C82B 1.45(3)
C82B C84B 1.41(3)
C82B C83B 1.55(3)
C85 O1 1.126(9)
C85 W 2.048(7)
C86 O2 1.137(10)
C86 W 2.023(8)
C87 O3 1.148(9)
C87 W 2.020(8)
C88 C89 1.391(10)
C88 C93 1.410(9)
C88 P1 1.819(7)
C89 C90 1.378(11)
C89 H89 0.9500
C90 C91 1.374(11)
C90 H90 0.9500
C91 C92 1.373(10)
C91 H91 0.9500
C92 C93 1.379(10)
C92 H92 0.9500
C93 H93 0.9500
C94 C99 1.402(9)
C94 C95 1.405(9)
C94 P1 1.820(7)
C95 C96 1.387(10)
C95 H95 0.9500
C96 C97 1.372(11)
C96 H96 0.9500
C97 C98 1.373(11)
C97 H97 0.9500
C98 C99 1.382(10)
C98 H98 0.9500
C99 H99 0.9500
C100 C101 1.516(9)
C100 P1 1.828(6)
C100 H10A 0.9900
C100 H10B 0.9900
C101 P2 1.867(7)
C101 H10C 0.9900
C101 H10D 0.9900
C102 C103 1.373(10)
C102 C107 1.386(10)
C102 P2 1.837(7)
C103 C104 1.399(10)
C103 H103 0.9500
C104 C105 1.385(12)
C104 H104 0.9500
C105 C106 1.358(12)
C105 H105 0.9500
C106 C107 1.409(11)
C106 H106 0.9500
C107 H107 0.9500
C108 C113 1.390(10)
C108 C109 1.396(10)
C108 P2 1.835(7)
C109 C110 1.401(10)
C109 H109 0.9500
C110 C111 1.382(12)
C110 H110 0.9500
C111 C112 1.395(12)
C111 H111 0.9500
C112 C113 1.387(10)
C112 H112 0.9500
C113 H113 0.9500
C114 S1 1.492(12)
C114 S2 1.568(12)
P1 W 2.5259(17)
P2 W 2.4820(16)
Eu1 Eu3 1.218(8)
Eu1 Eu2 2.189(2)
Eu1 Eu6 2.366(14)
Eu1 Eu4 2.445(6)
Eu2 Eu4 1.253(8)
Eu2 Eu5 2.19(2)
Eu2 Eu3 2.495(6)
Eu3 Eu6 1.679(15)
Eu3 Eu4 2.091(11)
Eu3 Eu5 2.91(2)
Eu4 Eu5 1.52(2)
Eu4 Eu6 2.970(15)
Eu5 Eu6 2.91(2)
